data_4346944
loop_
_publ_author_name
'England, Jason'
'Bill, Eckhard'
'Weyherm\"uller, Thomas'
'Neese, Frank'
'Atanasov, Mihail'
'Wieghardt, Karl'

_publ_section_title
;
 Molecular and Electronic Structures of Homoleptic Six-Coordinate
 Cobalt(I) Complexes of 2,2':6',2&#x2033;-Terpyridine, 2,2'-Bipyridine,
 and 1,10-Phenanthroline. An Experimental and Computational Study.
;
_journal_issue 24
_journal_name_full 'Inorganic chemistry'
_journal_page_first 12002
_journal_page_last 12018
_journal_paper_doi 10.1021/acs.inorgchem.5b02415
_journal_volume 54
_journal_year 2015
_chemical_formula_moiety 'C44 H34 Co N6, 2(C3 H6 O), 3(F6 P)'
_chemical_formula_sum 'C50 H46 Co F18 N6 O2 P3'
_chemical_formula_weight 1256.77
_space_group_IT_number 15
_space_group_name_Hall '-C 2yc'
_space_group_name_H-M_alt 'C 1 2/c 1'
_symmetry_cell_setting monoclinic
_symmetry_Int_Tables_number 15
_symmetry_space_group_name_Hall '-C 2yc'
_symmetry_space_group_name_H-M 'C 1 2/c 1'
_atom_sites_solution_hydrogens geom
_atom_sites_solution_primary direct
_atom_sites_solution_secondary difmap
_audit_block_code WGT-CA-054-02
_audit_creation_date 2011-10-06
_audit_creation_method SHELXL-97
_cell_angle_alpha 90.00
_cell_angle_beta 101.593(3)
_cell_angle_gamma 90.00
_cell_formula_units_Z 4
_cell_length_a 15.487(2)
_cell_length_b 16.240(2)
_cell_length_c 20.746(3)
_cell_measurement_reflns_used 9878
_cell_measurement_temperature 100(2)
_cell_measurement_theta_max 30.2851
_cell_measurement_theta_min 2.2181
_cell_volume 5111.4(12)
_computing_cell_refinement 'SAINT software (Bruker AXS, 2004)'
_computing_data_collection 'APEX2 (Bruker AXS, 2008)'
_computing_data_reduction 'SAINT software (Bruker AXS, 2004)'
_computing_structure_refinement 'SHELXL-97 (Sheldrick, 1997)'
_computing_structure_solution 'SHELXS-97 (Sheldrick, 1990)'
_diffrn_ambient_temperature 100(2)
_diffrn_detector_area_resol_mean 66.67
_diffrn_measured_fraction_theta_full 0.993
_diffrn_measured_fraction_theta_max 0.993
_diffrn_measurement_device_type 'Bruker-AXS Kappa Mach3 APEX-II'
_diffrn_measurement_method 'CCD \f- and \w-scans'
_diffrn_radiation_monochromator 'Incoatec Helios mirrors'
_diffrn_radiation_source '0.2 x 2mm^2^ focus rotating anode'
_diffrn_radiation_type MoK\a
_diffrn_radiation_wavelength 0.71073
_diffrn_reflns_av_R_equivalents 0.0558
_diffrn_reflns_av_sigmaI/netI 0.0297
_diffrn_reflns_limit_h_max 22
_diffrn_reflns_limit_h_min -22
_diffrn_reflns_limit_k_max 23
_diffrn_reflns_limit_k_min -23
_diffrn_reflns_limit_l_max 29
_diffrn_reflns_limit_l_min -29
_diffrn_reflns_number 68350
_diffrn_reflns_theta_full 30.63
_diffrn_reflns_theta_max 30.63
_diffrn_reflns_theta_min 1.84
_exptl_absorpt_coefficient_mu 0.544
_exptl_absorpt_correction_T_max 0.98399
_exptl_absorpt_correction_T_min 0.94632
_exptl_absorpt_correction_type gaussian
_exptl_absorpt_process_details 'SADABS (Bruker AXS, 2008)'
_exptl_crystal_colour orange
_exptl_crystal_density_diffrn 1.633
_exptl_crystal_density_method 'not measured'
_exptl_crystal_description prism
_exptl_crystal_F_000 2552
_exptl_crystal_size_max 0.08
_exptl_crystal_size_mid 0.05
_exptl_crystal_size_min 0.04
_refine_diff_density_max 1.349
_refine_diff_density_min -0.967
_refine_diff_density_rms 0.100
_refine_ls_extinction_method none
_refine_ls_goodness_of_fit_ref 1.038
_refine_ls_hydrogen_treatment constr
_refine_ls_matrix_type full
_refine_ls_number_parameters 366
_refine_ls_number_reflns 7841
_refine_ls_number_restraints 0
_refine_ls_restrained_S_all 1.038
_refine_ls_R_factor_all 0.0741
_refine_ls_R_factor_gt 0.0546
_refine_ls_shift/su_max 0.000
_refine_ls_shift/su_mean 0.000
_refine_ls_structure_factor_coef Fsqd
_refine_ls_weighting_details 'calc w=1/[\s^2^(Fo^2^)+(0.0714P)^2^+15.7407P] where P=(Fo^2^+2Fc^2^)/3'
_refine_ls_weighting_scheme calc
_refine_ls_wR_factor_gt 0.1396
_refine_ls_wR_factor_ref 0.1536
_reflns_number_gt 6144
_reflns_number_total 7841
_reflns_threshold_expression >2sigma(I)
_cod_data_source_file ic5b02415_si_002.cif
_cod_data_source_block 1
_cod_original_sg_symbol_Hall '-c 2yc'
_cod_original_sg_symbol_H-M 'C 2/c'
_cod_database_code 4346944

loop_
_symmetry_equiv_pos_as_xyz
'x, y, z'
'-x, y, -z+1/2'
'x+1/2, y+1/2, z'
'-x+1/2, y+1/2, -z+1/2'
'-x, -y, -z'
'x, -y, z-1/2'
'-x+1/2, -y+1/2, -z'
'x+1/2, -y+1/2, z-1/2'

loop_
_atom_site_label
_atom_site_type_symbol
_atom_site_fract_x
_atom_site_fract_y
_atom_site_fract_z
_atom_site_U_iso_or_equiv
_atom_site_adp_type
_atom_site_occupancy
_atom_site_symmetry_multiplicity
_atom_site_calc_flag
_atom_site_refinement_flags
Co1 Co 0.5000 0.21023(3) 0.2500 0.01641(10) Uani 1 2 d S
N1 N 0.47624(12) 0.29409(11) 0.31144(9) 0.0189(3) Uani 1 1 d .
C2 C 0.39967(15) 0.33256(14) 0.31094(11) 0.0216(4) Uani 1 1 d .
H2 H 0.3497 0.3185 0.2781 0.026 Uiso 1 1 calc R
C3 C 0.39115(16) 0.39242(15) 0.35715(12) 0.0246(5) Uani 1 1 d .
H3 H 0.3360 0.4185 0.3562 0.030 Uiso 1 1 calc R
C4 C 0.46390(17) 0.41353(16) 0.40450(13) 0.0271(5) Uani 1 1 d .
H4 H 0.4593 0.4545 0.4363 0.032 Uiso 1 1 calc R
C5 C 0.54375(16) 0.37437(15) 0.40525(12) 0.0250(5) Uani 1 1 d .
H5 H 0.5945 0.3883 0.4374 0.030 Uiso 1 1 calc R
C6 C 0.54831(15) 0.31469(14) 0.35849(11) 0.0203(4) Uani 1 1 d .
C7 C 0.62820(14) 0.26873(13) 0.35291(11) 0.0194(4) Uani 1 1 d .
C8 C 0.71278(15) 0.27832(14) 0.38928(11) 0.0213(4) Uani 1 1 d .
H8 H 0.7241 0.3168 0.4245 0.026 Uiso 1 1 calc R
C9 C 0.78198(14) 0.23101(14) 0.37402(11) 0.0205(4) Uani 1 1 d .
C10 C 0.76195(15) 0.17367(14) 0.32214(11) 0.0212(4) Uani 1 1 d .
H10 H 0.8072 0.1409 0.3104 0.025 Uiso 1 1 calc R
C11 C 0.67579(14) 0.16568(14) 0.28845(11) 0.0195(4) Uani 1 1 d .
N12 N 0.61156(12) 0.21296(11) 0.30397(9) 0.0185(3) Uani 1 1 d .
C13 C 0.64119(15) 0.11110(14) 0.23245(11) 0.0209(4) Uani 1 1 d .
C14 C 0.68921(17) 0.05029(16) 0.20896(13) 0.0289(5) Uani 1 1 d .
H14 H 0.7495 0.0414 0.2284 0.035 Uiso 1 1 calc R
C15 C 0.64727(18) 0.00218(18) 0.15612(14) 0.0338(6) Uani 1 1 d .
H15 H 0.6786 -0.0404 0.1393 0.041 Uiso 1 1 calc R
C16 C 0.55964(17) 0.01696(16) 0.12834(13) 0.0285(5) Uani 1 1 d .
H16 H 0.5305 -0.0150 0.0921 0.034 Uiso 1 1 calc R
C17 C 0.51465(15) 0.07903(15) 0.15401(11) 0.0229(4) Uani 1 1 d .
H17 H 0.4545 0.0891 0.1349 0.027 Uiso 1 1 calc R
N18 N 0.55441(12) 0.12512(11) 0.20526(9) 0.0189(3) Uani 1 1 d .
C19 C 0.87309(15) 0.24140(15) 0.41151(11) 0.0220(4) Uani 1 1 d .
C20 C 0.89780(16) 0.31225(16) 0.44895(12) 0.0248(5) Uani 1 1 d .
H20 H 0.8557 0.3547 0.4494 0.030 Uiso 1 1 calc R
C21 C 0.98226(16) 0.32180(16) 0.48531(12) 0.0268(5) Uani 1 1 d .
H21 H 0.9975 0.3708 0.5101 0.032 Uiso 1 1 calc R
C22 C 1.04541(16) 0.26056(16) 0.48615(12) 0.0263(5) Uani 1 1 d .
C23 C 1.02184(17) 0.19019(17) 0.44841(13) 0.0288(5) Uani 1 1 d .
H23 H 1.0643 0.1481 0.4481 0.035 Uiso 1 1 calc R
C24 C 0.93714(16) 0.18045(15) 0.41120(12) 0.0257(5) Uani 1 1 d .
H24 H 0.9226 0.1322 0.3854 0.031 Uiso 1 1 calc R
C25 C 1.13619(17) 0.27101(18) 0.52753(14) 0.0333(6) Uani 1 1 d .
H25A H 1.1672 0.2181 0.5312 0.050 Uiso 1 1 calc R
H25B H 1.1316 0.2903 0.5715 0.050 Uiso 1 1 calc R
H25C H 1.1690 0.3115 0.5069 0.050 Uiso 1 1 calc R
P30 P 0.27008(4) 0.01153(4) 0.03860(3) 0.02773(15) Uani 1 1 d .
F31 F 0.17442(13) 0.03811(14) 0.04722(11) 0.0546(6) Uani 1 1 d .
F32 F 0.29660(16) -0.00101(15) 0.11706(10) 0.0574(6) Uani 1 1 d .
F33 F 0.30302(18) 0.10521(13) 0.05019(12) 0.0662(7) Uani 1 1 d .
F34 F 0.24458(13) 0.02774(14) -0.03825(9) 0.0484(5) Uani 1 1 d .
F35 F 0.24105(15) -0.08130(11) 0.03090(11) 0.0538(5) Uani 1 1 d .
F36 F 0.36752(11) -0.01258(14) 0.03069(10) 0.0494(5) Uani 1 1 d .
P40 P 0.5000 0.55580(6) 0.2500 0.02792(19) Uani 1 2 d S
F41 F 0.40554(11) 0.55575(12) 0.27098(10) 0.0445(4) Uani 1 1 d .
F42 F 0.54765(12) 0.55620(11) 0.32584(9) 0.0414(4) Uani 1 1 d .
F43 F 0.5000 0.45774(13) 0.2500 0.0341(5) Uani 1 2 d S
F44 F 0.5000 0.65458(15) 0.2500 0.0489(7) Uani 1 2 d S
O50 O 0.18752(16) 0.33996(16) 0.26229(12) 0.0498(6) Uani 1 1 d .
C51 C 0.15212(19) 0.3123(2) 0.30528(15) 0.0395(7) Uani 1 1 d .
C52 C 0.0749(2) 0.3532(3) 0.3250(2) 0.0532(9) Uani 1 1 d .
H52A H 0.0602 0.4037 0.2993 0.080 Uiso 1 1 calc R
H52B H 0.0896 0.3668 0.3720 0.080 Uiso 1 1 calc R
H52C H 0.0242 0.3158 0.3167 0.080 Uiso 1 1 calc R
C53 C 0.1825(2) 0.2354(2) 0.34097(17) 0.0445(7) Uani 1 1 d .
H53A H 0.2393 0.2190 0.3311 0.067 Uiso 1 1 calc R
H53B H 0.1391 0.1917 0.3271 0.067 Uiso 1 1 calc R
H53C H 0.1892 0.2446 0.3884 0.067 Uiso 1 1 calc R

loop_
_atom_site_aniso_label
_atom_site_aniso_U_11
_atom_site_aniso_U_22
_atom_site_aniso_U_33
_atom_site_aniso_U_23
_atom_site_aniso_U_13
_atom_site_aniso_U_12
Co1 0.01638(18) 0.01662(19) 0.01787(19) 0.000 0.00737(14) 0.000
N1 0.0187(8) 0.0184(8) 0.0219(8) 0.0003(7) 0.0092(7) 0.0003(7)
C2 0.0197(10) 0.0222(10) 0.0251(10) 0.0020(8) 0.0101(8) 0.0023(8)
C3 0.0237(10) 0.0238(11) 0.0293(11) 0.0001(9) 0.0125(9) 0.0043(8)
C4 0.0315(12) 0.0246(11) 0.0282(11) -0.0045(9) 0.0132(9) 0.0022(9)
C5 0.0260(11) 0.0248(11) 0.0255(11) -0.0057(9) 0.0086(9) 0.0007(9)
C6 0.0212(10) 0.0207(10) 0.0210(10) -0.0002(8) 0.0091(8) 0.0007(8)
C7 0.0214(10) 0.0193(10) 0.0193(9) 0.0000(8) 0.0089(8) 0.0010(8)
C8 0.0218(10) 0.0216(10) 0.0213(10) -0.0021(8) 0.0061(8) -0.0001(8)
C9 0.0207(10) 0.0211(10) 0.0202(9) 0.0006(8) 0.0054(8) 0.0012(8)
C10 0.0212(10) 0.0214(10) 0.0225(10) 0.0002(8) 0.0078(8) 0.0025(8)
C11 0.0201(9) 0.0193(10) 0.0211(9) -0.0008(8) 0.0087(8) 0.0012(8)
N12 0.0192(8) 0.0182(8) 0.0195(8) -0.0001(7) 0.0075(6) 0.0007(7)
C13 0.0215(10) 0.0201(10) 0.0225(10) -0.0018(8) 0.0077(8) 0.0003(8)
C14 0.0243(11) 0.0297(12) 0.0332(13) -0.0076(10) 0.0070(9) 0.0049(9)
C15 0.0317(13) 0.0336(13) 0.0371(14) -0.0142(11) 0.0094(11) 0.0036(10)
C16 0.0307(12) 0.0277(12) 0.0282(12) -0.0083(9) 0.0085(10) -0.0018(10)
C17 0.0226(10) 0.0247(11) 0.0224(10) -0.0027(8) 0.0069(8) -0.0017(8)
N18 0.0198(8) 0.0187(8) 0.0199(8) -0.0004(7) 0.0080(7) -0.0005(7)
C19 0.0208(10) 0.0248(11) 0.0215(10) 0.0006(8) 0.0064(8) 0.0016(8)
C20 0.0240(11) 0.0263(11) 0.0246(11) -0.0020(9) 0.0061(9) 0.0021(9)
C21 0.0275(11) 0.0271(12) 0.0260(11) -0.0014(9) 0.0060(9) -0.0015(9)
C22 0.0245(11) 0.0298(12) 0.0251(11) 0.0045(9) 0.0058(9) -0.0011(9)
C23 0.0253(11) 0.0295(12) 0.0321(12) 0.0022(10) 0.0073(9) 0.0045(9)
C24 0.0248(11) 0.0242(11) 0.0286(11) -0.0016(9) 0.0063(9) 0.0027(9)
C25 0.0252(12) 0.0354(14) 0.0373(14) 0.0031(11) 0.0017(10) 0.0006(10)
P30 0.0292(3) 0.0237(3) 0.0340(3) 0.0034(2) 0.0152(3) -0.0014(2)
F31 0.0425(10) 0.0601(13) 0.0709(14) 0.0213(11) 0.0345(10) 0.0161(9)
F32 0.0682(14) 0.0713(15) 0.0358(10) 0.0018(10) 0.0174(9) -0.0119(11)
F33 0.1079(19) 0.0369(10) 0.0729(15) -0.0151(10) 0.0639(15) -0.0242(11)
F34 0.0433(10) 0.0688(13) 0.0331(9) 0.0096(9) 0.0082(8) -0.0045(9)
F35 0.0693(13) 0.0267(9) 0.0746(14) -0.0075(9) 0.0366(11) -0.0147(9)
F36 0.0264(8) 0.0691(14) 0.0552(12) 0.0030(10) 0.0138(8) 0.0018(8)
P40 0.0267(4) 0.0227(4) 0.0349(5) 0.000 0.0073(4) 0.000
F41 0.0310(8) 0.0476(11) 0.0582(12) -0.0131(9) 0.0165(8) 0.0058(7)
F42 0.0462(10) 0.0361(9) 0.0384(9) -0.0002(7) 0.0002(8) 0.0003(8)
F43 0.0408(12) 0.0241(10) 0.0431(13) 0.000 0.0221(10) 0.000
F44 0.0601(17) 0.0247(12) 0.0542(16) 0.000 -0.0073(13) 0.000
O50 0.0459(13) 0.0578(15) 0.0478(13) -0.0006(11) 0.0142(11) 0.0016(11)
C51 0.0295(13) 0.0510(18) 0.0381(15) -0.0139(13) 0.0073(11) -0.0066(12)
C52 0.0428(17) 0.062(2) 0.057(2) -0.0107(18) 0.0144(16) 0.0085(16)
C53 0.0352(15) 0.0541(19) 0.0443(17) -0.0052(15) 0.0079(13) -0.0037(13)

loop_
_atom_type_symbol
_atom_type_description
_atom_type_scat_dispersion_real
_atom_type_scat_dispersion_imag
_atom_type_scat_source
C C 0.0033 0.0016 'International Tables Vol C Tables 4.2.6.8 and 6.1.1.4'
H H 0.0000 0.0000 'International Tables Vol C Tables 4.2.6.8 and 6.1.1.4'
N N 0.0061 0.0033 'International Tables Vol C Tables 4.2.6.8 and 6.1.1.4'
F F 0.0171 0.0103 'International Tables Vol C Tables 4.2.6.8 and 6.1.1.4'
P P 0.1023 0.0942 'International Tables Vol C Tables 4.2.6.8 and 6.1.1.4'
Co Co 0.3494 0.9721 'International Tables Vol C Tables 4.2.6.8 and 6.1.1.4'
O O 0.0106 0.0060 'International Tables Vol C Tables 4.2.6.8 and 6.1.1.4'

loop_
_exptl_crystal_face_index_h
_exptl_crystal_face_index_k
_exptl_crystal_face_index_l
_exptl_crystal_face_perp_dist
1.00 0.00 -1.00 0.0400
-1.00 0.00 1.00 0.0400
1.00 0.00 1.00 0.0250
-1.00 0.00 -1.00 0.0250
-2.00 2.00 1.00 0.0200
2.00 -2.00 -1.00 0.0200

loop_
_geom_angle_atom_site_label_1
_geom_angle_atom_site_label_2
_geom_angle_atom_site_label_3
_geom_angle
_geom_angle_site_symmetry_1
_geom_angle_site_symmetry_3
N12 Co1 N12 177.27(12) 2_655 .
N12 Co1 N18 82.26(8) 2_655 2_655
N12 Co1 N18 99.70(8) . 2_655
N12 Co1 N18 99.69(8) 2_655 .
N12 Co1 N18 82.27(8) . .
N18 Co1 N18 89.64(11) 2_655 .
N12 Co1 N1 82.21(8) 2_655 2_655
N12 Co1 N1 95.87(8) . 2_655
N18 Co1 N1 164.41(8) 2_655 2_655
N18 Co1 N1 91.58(8) . 2_655
N12 Co1 N1 95.87(8) 2_655 .
N12 Co1 N1 82.21(8) . .
N18 Co1 N1 91.58(8) 2_655 .
N18 Co1 N1 164.41(8) . .
N1 Co1 N1 91.41(11) 2_655 .
C2 N1 C6 119.07(19) . .
C2 N1 Co1 127.16(16) . .
C6 N1 Co1 113.76(14) . .
N1 C2 C3 121.9(2) . .
C4 C3 C2 119.2(2) . .
C3 C4 C5 119.5(2) . .
C6 C5 C4 119.0(2) . .
N1 C6 C5 121.5(2) . .
N1 C6 C7 113.50(19) . .
C5 C6 C7 125.0(2) . .
N12 C7 C8 120.3(2) . .
N12 C7 C6 111.38(19) . .
C8 C7 C6 128.3(2) . .
C7 C8 C9 119.8(2) . .
C8 C9 C10 118.2(2) . .
C8 C9 C19 120.7(2) . .
C10 C9 C19 121.2(2) . .
C11 C10 C9 119.3(2) . .
N12 C11 C10 120.7(2) . .
N12 C11 C13 111.25(19) . .
C10 C11 C13 128.0(2) . .
C11 N12 C7 121.70(19) . .
C11 N12 Co1 118.94(15) . .
C7 N12 Co1 118.93(15) . .
N18 C13 C14 121.8(2) . .
N18 C13 C11 113.35(19) . .
C14 C13 C11 124.8(2) . .
C13 C14 C15 118.6(2) . .
C16 C15 C14 119.5(2) . .
C15 C16 C17 119.4(2) . .
N18 C17 C16 121.4(2) . .
C17 N18 C13 119.30(19) . .
C17 N18 Co1 126.77(16) . .
C13 N18 Co1 113.87(15) . .
C20 C19 C24 117.9(2) . .
C20 C19 C9 120.8(2) . .
C24 C19 C9 121.2(2) . .
C21 C20 C19 121.3(2) . .
C20 C21 C22 120.8(2) . .
C23 C22 C21 118.4(2) . .
C23 C22 C25 121.6(2) . .
C21 C22 C25 120.0(2) . .
C24 C23 C22 121.1(2) . .
C23 C24 C19 120.4(2) . .
F35 P30 F34 92.79(12) . .
F35 P30 F31 91.03(12) . .
F34 P30 F31 91.07(11) . .
F35 P30 F36 90.64(12) . .
F34 P30 F36 89.25(11) . .
F31 P30 F36 178.28(13) . .
F35 P30 F33 176.95(15) . .
F34 P30 F33 90.04(13) . .
F31 P30 F33 90.06(13) . .
F36 P30 F33 88.25(13) . .
F35 P30 F32 89.49(12) . .
F34 P30 F32 177.70(13) . .
F31 P30 F32 88.55(12) . .
F36 P30 F32 91.06(12) . .
F33 P30 F32 87.69(13) . .
F43 P40 F42 90.23(7) . .
F43 P40 F42 90.23(7) . 2_655
F42 P40 F42 179.53(14) . 2_655
F43 P40 F44 180.000(1) . .
F42 P40 F44 89.77(7) . .
F42 P40 F44 89.77(7) 2_655 .
F43 P40 F41 89.97(8) . .
F42 P40 F41 89.92(10) . .
F42 P40 F41 90.08(10) 2_655 .
F44 P40 F41 90.03(8) . .
F43 P40 F41 89.97(8) . 2_655
F42 P40 F41 90.08(10) . 2_655
F42 P40 F41 89.92(10) 2_655 2_655
F44 P40 F41 90.03(8) . 2_655
F41 P40 F41 179.95(17) . 2_655
O50 C51 C53 122.1(3) . .
O50 C51 C52 122.5(3) . .
C53 C51 C52 115.4(3) . .

loop_
_geom_bond_atom_site_label_1
_geom_bond_atom_site_label_2
_geom_bond_distance
_geom_bond_site_symmetry_2
Co1 N12 1.8609(19) 2_655
Co1 N12 1.8609(19) .
Co1 N18 1.9483(19) 2_655
Co1 N18 1.9484(19) .
Co1 N1 1.9502(19) 2_655
Co1 N1 1.9503(19) .
N1 C2 1.339(3) .
N1 C6 1.368(3) .
C2 C3 1.390(3) .
C3 C4 1.381(4) .
C4 C5 1.388(3) .
C5 C6 1.383(3) .
C6 C7 1.469(3) .
C7 N12 1.346(3) .
C7 C8 1.383(3) .
C8 C9 1.405(3) .
C9 C10 1.410(3) .
C9 C19 1.478(3) .
C10 C11 1.382(3) .
C11 N12 1.346(3) .
C11 C13 1.474(3) .
C13 N18 1.368(3) .
C13 C14 1.383(3) .
C14 C15 1.396(4) .
C15 C16 1.385(4) .
C16 C17 1.391(3) .
C17 N18 1.344(3) .
C19 C20 1.398(3) .
C19 C24 1.402(3) .
C20 C21 1.381(3) .
C21 C22 1.393(4) .
C22 C23 1.392(4) .
C22 C25 1.503(4) .
C23 C24 1.391(3) .
P30 F35 1.5722(19) .
P30 F34 1.5855(19) .
P30 F31 1.5873(19) .
P30 F36 1.5992(19) .
P30 F33 1.607(2) .
P30 F32 1.610(2) .
P40 F43 1.593(2) .
P40 F42 1.5979(18) .
P40 F42 1.5980(18) 2_655
P40 F44 1.604(3) .
P40 F41 1.6079(17) .
P40 F41 1.6080(17) 2_655
O50 C51 1.223(4) .
C51 C53 1.479(5) .
C51 C52 1.496(4) .
